data_7112935
loop_
_publ_author_name
'Chen, Pinhong'
'Cao, Lidong'
'Tian, Wenhai'
'Wang, Xinfeng'
'Li, Chaozhong'

_publ_section_title
;
 Total synthesis and absolute configuration determination of
 (+)-subincanadine F.
;
_journal_issue 44
_journal_name_full 'Chemical communications (Cambridge, England)'
_journal_page_first 8436
_journal_page_last 8438
_journal_paper_doi 10.1039/c0cc03428b
_journal_volume 46
_journal_year 2010
_chemical_formula_sum 'C18 H18 N2 O4'
_chemical_formula_weight 326.34
_chemical_name_systematic
;
?
;
_space_group_IT_number 2
_symmetry_cell_setting triclinic
_symmetry_space_group_name_Hall '-P 1'
_symmetry_space_group_name_H-M 'P -1'
_atom_sites_solution_hydrogens geom
_atom_sites_solution_primary direct
_atom_sites_solution_secondary difmap
_audit_creation_method SHELXL-97
_cell_angle_alpha 95.772(3)
_cell_angle_beta 97.284(4)
_cell_angle_gamma 114.575(3)
_cell_formula_units_Z 4
_cell_length_a 9.4790(16)
_cell_length_b 10.0749(17)
_cell_length_c 18.579(3)
_cell_measurement_reflns_used 1978
_cell_measurement_temperature 293(2)
_cell_measurement_theta_max 44.525
_cell_measurement_theta_min 4.468
_cell_volume 1577.3(5)
_computing_cell_refinement 'Bruker SMART'
_computing_data_collection 'Bruker SMART'
_computing_data_reduction 'Bruker SHELXTL'
_computing_molecular_graphics 'Bruker SHELXTL'
_computing_publication_material 'Bruker SHELXTL'
_computing_structure_refinement 'SHELXL-97 (Sheldrick, 1997)'
_computing_structure_solution 'SHELXS-97 (Sheldrick, 1990)'
_diffrn_ambient_temperature 293(2)
_diffrn_measured_fraction_theta_full 0.974
_diffrn_measured_fraction_theta_max 0.974
_diffrn_measurement_device_type 'CCD area detector'
_diffrn_measurement_method 'phi and omega scans'
_diffrn_radiation_monochromator graphite
_diffrn_radiation_source 'fine-focus sealed tube'
_diffrn_radiation_type MoK\a
_diffrn_radiation_wavelength 0.71073
_diffrn_reflns_av_R_equivalents 0.0551
_diffrn_reflns_av_sigmaI/netI 0.0830
_diffrn_reflns_limit_h_max 8
_diffrn_reflns_limit_h_min -12
_diffrn_reflns_limit_k_max 12
_diffrn_reflns_limit_k_min -12
_diffrn_reflns_limit_l_max 22
_diffrn_reflns_limit_l_min -23
_diffrn_reflns_number 9381
_diffrn_reflns_theta_full 27.00
_diffrn_reflns_theta_max 27.00
_diffrn_reflns_theta_min 2.24
_exptl_absorpt_coefficient_mu 0.098
_exptl_absorpt_correction_T_max 1.00000
_exptl_absorpt_correction_T_min 0.78473
_exptl_absorpt_correction_type empirical
_exptl_absorpt_process_details sadabs
_exptl_crystal_colour colorless
_exptl_crystal_density_diffrn 1.374
_exptl_crystal_density_method 'not measured'
_exptl_crystal_description prismatic
_exptl_crystal_F_000 688
_exptl_crystal_size_max 0.375
_exptl_crystal_size_mid 0.311
_exptl_crystal_size_min 0.227
_refine_diff_density_max 0.439
_refine_diff_density_min -0.330
_refine_diff_density_rms 0.046
_refine_ls_extinction_coef 0.0024(8)
_refine_ls_extinction_expression Fc^*^=kFc[1+0.001xFc^2^\l^3^/sin(2\q)]^-1/4^
_refine_ls_extinction_method SHELXL
_refine_ls_goodness_of_fit_ref 0.884
_refine_ls_hydrogen_treatment constr
_refine_ls_matrix_type full
_refine_ls_number_parameters 436
_refine_ls_number_reflns 6705
_refine_ls_number_restraints 0
_refine_ls_restrained_S_all 0.884
_refine_ls_R_factor_all 0.0998
_refine_ls_R_factor_gt 0.0589
_refine_ls_shift/su_max 0.006
_refine_ls_shift/su_mean 0.001
_refine_ls_structure_factor_coef Fsqd
_refine_ls_weighting_details 'calc w=1/[\s^2^(Fo^2^)+(0.0674P)^2^+0.0000P] where P=(Fo^2^+2Fc^2^)/3'
_refine_ls_weighting_scheme calc
_refine_ls_wR_factor_gt 0.1350
_refine_ls_wR_factor_ref 0.1522
_reflns_number_gt 3682
_reflns_number_total 6705
_reflns_threshold_expression >2sigma(I)
_cod_data_source_file c0cc03428b.txt
_cod_data_source_block cd2822
_cod_depositor_comments
;
The following automatic conversions were performed:

'_symmetry_cell_setting' value 'Triclinic' changed to 'triclinic'
according to
/usr/data/users/saulius/automatic-downloads/retrospective/RSC/lib/dictionaries/cif_core.dic
dictionary named 'cif_core.dic' version 2.4.2 from 2011-04-26.

Automatic conversion script
Id: cif_fix_values 2281 2013-09-26 08:29:07Z andrius 
;
_cod_original_sg_symbol_H-M P-1
_cod_database_code 7112935

loop_
_symmetry_equiv_pos_as_xyz
'x, y, z'
'-x, -y, -z'

loop_
_atom_site_label
_atom_site_type_symbol
_atom_site_fract_x
_atom_site_fract_y
_atom_site_fract_z
_atom_site_U_iso_or_equiv
_atom_site_adp_type
_atom_site_occupancy
_atom_site_symmetry_multiplicity
_atom_site_calc_flag
_atom_site_refinement_flags
O1 O 0.2570(3) 0.3712(2) 0.09299(13) 0.0916(7) Uani 1 1 d .
O2 O 0.4402(2) 0.0794(2) 0.28354(10) 0.0800(6) Uani 1 1 d .
O3 O 0.7923(3) 0.0862(3) 0.19861(15) 0.1099(10) Uani 1 1 d .
O4 O 0.54984(19) -0.09363(17) 0.18535(8) 0.0548(4) Uani 1 1 d .
O5 O 0.2724(2) 1.10211(18) 0.58252(9) 0.0695(5) Uani 1 1 d .
O6 O 0.0465(3) 0.88144(19) 0.28260(11) 0.0864(7) Uani 1 1 d .
O7 O -0.3385(3) 0.4716(3) 0.33963(12) 0.1068(10) Uani 1 1 d .
O8 O -0.1149(2) 0.57060(19) 0.29907(10) 0.0777(6) Uani 1 1 d .
N1 N 0.1551(2) 0.1460(2) 0.12646(12) 0.0577(6) Uani 1 1 d .
N2 N 0.5901(2) 0.09506(19) 0.12350(10) 0.0466(5) Uani 1 1 d .
N3 N 0.3236(2) 1.02215(18) 0.47536(11) 0.0481(5) Uani 1 1 d .
N4 N -0.1121(2) 0.61672(18) 0.41957(10) 0.0451(5) Uani 1 1 d .
C1 C 0.2286(3) 0.2401(3) 0.08144(16) 0.0641(7) Uani 1 1 d .
C2 C 0.2823(3) 0.1775(3) 0.02010(15) 0.0665(8) Uani 1 1 d .
H2A H 0.3119 0.2456 -0.0146 0.080 Uiso 1 1 calc R
H2B H 0.1973 0.0845 -0.0058 0.080 Uiso 1 1 calc R
C3 C 0.4220(3) 0.1526(2) 0.05167(13) 0.0509(6) Uani 1 1 d .
C4 C 0.4345(3) 0.0812(2) 0.10853(13) 0.0467(6) Uani 1 1 d .
C5 C 0.3162(3) 0.0136(2) 0.15679(12) 0.0478(6) Uani 1 1 d .
H5 H 0.3072 -0.0856 0.1612 0.057 Uiso 1 1 calc R
C6 C 0.1555(3) 0.0005(3) 0.12212(14) 0.0562(6) Uani 1 1 d .
H6A H 0.1295 -0.0463 0.0709 0.067 Uiso 1 1 calc R
H6B H 0.0756 -0.0616 0.1474 0.067 Uiso 1 1 calc R
C7 C 0.1718(3) 0.2112(3) 0.20258(15) 0.0643(7) Uani 1 1 d .
H7A H 0.0898 0.1441 0.2252 0.077 Uiso 1 1 calc R
H7B H 0.1614 0.3032 0.2041 0.077 Uiso 1 1 calc R
C8 C 0.3336(3) 0.2404(3) 0.24413(14) 0.0624(7) Uani 1 1 d .
H8A H 0.4136 0.3222 0.2275 0.075 Uiso 1 1 calc R
H8B H 0.3396 0.2698 0.2962 0.075 Uiso 1 1 calc R
C9 C 0.3690(3) 0.1079(3) 0.23387(14) 0.0545(6) Uani 1 1 d .
C10 C 0.5707(3) 0.2137(2) 0.02897(12) 0.0492(6) Uani 1 1 d .
C11 C 0.6755(3) 0.1779(2) 0.07392(12) 0.0466(6) Uani 1 1 d .
C12 C 0.8291(3) 0.2200(3) 0.06543(14) 0.0569(7) Uani 1 1 d .
H12 H 0.8972 0.1952 0.0957 0.068 Uiso 1 1 calc R
C13 C 0.8785(3) 0.3007(3) 0.01010(15) 0.0621(7) Uani 1 1 d .
H13 H 0.9813 0.3289 0.0024 0.074 Uiso 1 1 calc R
C14 C 0.7790(3) 0.3404(3) -0.03391(14) 0.0633(7) Uani 1 1 d .
H14 H 0.8165 0.3967 -0.0699 0.076 Uiso 1 1 calc R
C15 C 0.6262(3) 0.2983(3) -0.02537(13) 0.0587(7) Uani 1 1 d .
H15 H 0.5598 0.3254 -0.0553 0.070 Uiso 1 1 calc R
C16 C 0.6543(3) 0.0304(3) 0.17242(15) 0.0602(7) Uani 1 1 d .
C17 C 0.6048(4) -0.1637(3) 0.24010(16) 0.0792(9) Uani 1 1 d .
H17A H 0.6515 -0.0959 0.2866 0.095 Uiso 1 1 calc R
H17B H 0.6841 -0.1907 0.2239 0.095 Uiso 1 1 calc R
C18 C 0.4680(4) -0.2965(3) 0.24912(19) 0.0989(11) Uani 1 1 d .
H18A H 0.3885 -0.2690 0.2632 0.128 Uiso 1 1 calc R
H18B H 0.5002 -0.3424 0.2866 0.128 Uiso 1 1 calc R
H18C H 0.4258 -0.3649 0.2034 0.128 Uiso 1 1 calc R
C19 C 0.2841(3) 1.0046(3) 0.54239(14) 0.0519(6) Uani 1 1 d .
C20 C 0.2431(3) 0.8526(2) 0.56320(13) 0.0558(7) Uani 1 1 d .
H20A H 0.3264 0.8230 0.5566 0.067 Uiso 1 1 calc R
H20B H 0.2320 0.8551 0.6144 0.067 Uiso 1 1 calc R
C21 C 0.0895(3) 0.7436(2) 0.51423(13) 0.0444(6) Uani 1 1 d .
C22 C 0.0478(3) 0.7237(2) 0.43995(13) 0.0426(5) Uani 1 1 d .
C23 C 0.1436(3) 0.7999(2) 0.38555(12) 0.0438(5) Uani 1 1 d .
H23 H 0.1431 0.7245 0.3477 0.053 Uiso 1 1 calc R
C24 C 0.3147(3) 0.8976(2) 0.42483(13) 0.0482(6) Uani 1 1 d .
H24A H 0.3546 0.8391 0.4519 0.058 Uiso 1 1 calc R
H24B H 0.3803 0.9342 0.3886 0.058 Uiso 1 1 calc R
C25 C 0.2830(3) 1.1244(2) 0.43725(14) 0.0559(7) Uani 1 1 d .
H25A H 0.3533 1.1621 0.4029 0.067 Uiso 1 1 calc R
H25B H 0.2939 1.2076 0.4724 0.067 Uiso 1 1 calc R
C26 C 0.1123(3) 1.0411(2) 0.39584(14) 0.0557(7) Uani 1 1 d .
H26A H 0.0415 1.0160 0.4309 0.067 Uiso 1 1 calc R
H26B H 0.0866 1.1040 0.3657 0.067 Uiso 1 1 calc R
C27 C 0.0901(3) 0.9027(2) 0.34806(14) 0.0493(6) Uani 1 1 d .
C28 C -0.0431(3) 0.6495(2) 0.54267(13) 0.0466(6) Uani 1 1 d .
C29 C -0.1688(3) 0.5735(2) 0.48357(13) 0.0463(6) Uani 1 1 d .
C30 C -0.3165(3) 0.4756(2) 0.49364(16) 0.0585(7) Uani 1 1 d .
H30 H -0.3995 0.4254 0.4540 0.070 Uiso 1 1 calc R
C31 C -0.3355(3) 0.4558(3) 0.56486(18) 0.0670(8) Uani 1 1 d .
H31 H -0.4336 0.3916 0.5733 0.080 Uiso 1 1 calc R
C32 C -0.2122(4) 0.5291(3) 0.62379(17) 0.0649(7) Uani 1 1 d .
H32 H -0.2284 0.5121 0.6710 0.078 Uiso 1 1 calc R
C33 C -0.0667(3) 0.6260(2) 0.61417(14) 0.0567(7) Uani 1 1 d .
H33 H 0.0152 0.6756 0.6543 0.068 Uiso 1 1 calc R
C34 C -0.2014(3) 0.5462(3) 0.35034(16) 0.0641(7) Uani 1 1 d .
C35 C -0.1949(5) 0.5048(4) 0.22335(17) 0.1147(14) Uani 1 1 d .
H35A H -0.2327 0.3982 0.2172 0.128 Uiso 1 1 calc R
H35B H -0.2854 0.5261 0.2123 0.128 Uiso 1 1 calc R
C36 C -0.0930(7) 0.5607(5) 0.1753(2) 0.113(3) Uani 1 1 d .
H36A H -0.0334 0.6658 0.1904 0.135 Uiso 1 1 calc R
H36B H -0.1528 0.5403 0.1264 0.135 Uiso 1 1 calc R
H36C H -0.0222 0.5148 0.1756 0.135 Uiso 1 1 calc R

loop_
_atom_site_aniso_label
_atom_site_aniso_U_11
_atom_site_aniso_U_22
_atom_site_aniso_U_33
_atom_site_aniso_U_23
_atom_site_aniso_U_13
_atom_site_aniso_U_12
O1 0.0959(16) 0.0719(13) 0.1256(18) 0.0370(13) 0.0198(14) 0.0500(13)
O2 0.0951(16) 0.1075(16) 0.0575(12) 0.0140(11) 0.0054(11) 0.0658(13)
O3 0.0558(14) 0.124(2) 0.138(2) 0.0969(18) 0.0034(14) 0.0297(14)
O4 0.0614(11) 0.0486(9) 0.0548(10) 0.0172(8) 0.0046(8) 0.0240(9)
O5 0.0851(14) 0.0475(10) 0.0610(11) -0.0065(9) 0.0089(10) 0.0193(10)
O6 0.1189(18) 0.0544(11) 0.0659(13) 0.0047(9) -0.0183(12) 0.0297(11)
O7 0.0553(14) 0.131(2) 0.0874(16) -0.0065(15) -0.0087(12) -0.0267(15)
O8 0.0727(13) 0.0649(12) 0.0556(12) -0.0088(9) -0.0006(10) -0.0007(10)
N1 0.0473(13) 0.0579(13) 0.0696(14) 0.0137(11) 0.0056(11) 0.0255(11)
N2 0.0441(12) 0.0439(10) 0.0501(11) 0.0122(9) 0.0023(9) 0.0184(9)
N3 0.0442(12) 0.0337(10) 0.0566(12) -0.0005(9) 0.0053(10) 0.0103(9)
N4 0.0392(11) 0.0315(9) 0.0574(12) 0.0024(9) 0.0008(10) 0.0117(8)
C1 0.0493(16) 0.0673(18) 0.083(2) 0.0218(16) 0.0011(15) 0.0331(15)
C2 0.0559(17) 0.0817(19) 0.0670(18) 0.0275(15) 0.0043(14) 0.0337(15)
C3 0.0508(15) 0.0524(14) 0.0500(14) 0.0139(11) 0.0038(12) 0.0235(12)
C4 0.0428(14) 0.0439(12) 0.0507(14) 0.0078(11) 0.0023(11) 0.0181(11)
C5 0.0428(14) 0.0425(12) 0.0561(15) 0.0134(11) 0.0068(12) 0.0160(11)
C6 0.0442(15) 0.0527(14) 0.0638(16) 0.0083(12) 0.0025(12) 0.0160(12)
C7 0.0545(17) 0.0639(16) 0.0756(19) 0.0039(14) 0.0095(14) 0.0292(14)
C8 0.0579(17) 0.0571(15) 0.0649(17) 0.0027(13) 0.0034(14) 0.0219(14)
C9 0.0415(14) 0.0612(15) 0.0563(16) 0.0151(13) 0.0069(12) 0.0176(12)
C10 0.0493(15) 0.0446(13) 0.0478(14) 0.0074(11) 0.0033(12) 0.0165(12)
C11 0.0457(14) 0.0401(12) 0.0483(14) 0.0062(10) 0.0037(11) 0.0147(11)
C12 0.0496(16) 0.0516(14) 0.0653(17) 0.0090(13) 0.0056(13) 0.0197(13)
C13 0.0543(17) 0.0538(15) 0.0686(18) 0.0058(13) 0.0180(14) 0.0135(13)
C14 0.0680(19) 0.0549(15) 0.0569(16) 0.0138(13) 0.0151(14) 0.0152(14)
C15 0.0664(19) 0.0558(15) 0.0505(15) 0.0132(12) 0.0042(13) 0.0243(14)
C16 0.0474(16) 0.0682(17) 0.0668(17) 0.0250(14) 0.0053(14) 0.0253(15)
C17 0.094(2) 0.082(2) 0.0720(19) 0.0381(16) 0.0090(17) 0.0444(19)
C18 0.113(3) 0.081(2) 0.098(2) 0.0489(19) 0.014(2) 0.031(2)
C19 0.0407(14) 0.0420(13) 0.0553(16) 0.0009(12) -0.0054(12) 0.0065(11)
C20 0.0528(15) 0.0471(13) 0.0543(15) 0.0090(11) -0.0010(12) 0.0121(12)
C21 0.0440(14) 0.0298(11) 0.0546(15) 0.0054(10) 0.0022(11) 0.0138(10)
C22 0.0380(13) 0.0277(10) 0.0583(15) 0.0046(10) 0.0033(11) 0.0127(10)
C23 0.0424(13) 0.0311(11) 0.0527(13) -0.0001(10) 0.0039(11) 0.0139(10)
C24 0.0418(14) 0.0396(12) 0.0603(15) 0.0050(11) 0.0078(11) 0.0163(11)
C25 0.0659(17) 0.0319(11) 0.0631(16) 0.0042(11) 0.0112(13) 0.0156(12)
C26 0.0616(17) 0.0457(13) 0.0651(16) 0.0118(12) 0.0106(13) 0.0283(13)
C27 0.0419(14) 0.0404(13) 0.0548(16) 0.0071(11) 0.0010(12) 0.0099(11)
C28 0.0531(15) 0.0310(11) 0.0597(15) 0.0098(11) 0.0113(13) 0.0213(11)
C29 0.0430(14) 0.0282(11) 0.0680(16) 0.0091(11) 0.0088(12) 0.0160(10)
C30 0.0505(16) 0.0375(13) 0.088(2) 0.0126(13) 0.0160(14) 0.0185(12)
C31 0.0642(19) 0.0433(14) 0.102(2) 0.0210(15) 0.0336(18) 0.0241(14)
C32 0.081(2) 0.0471(15) 0.080(2) 0.0240(14) 0.0358(17) 0.0318(15)
C33 0.0692(18) 0.0371(12) 0.0670(17) 0.0096(12) 0.0137(14) 0.0256(13)
C34 0.0549(18) 0.0460(14) 0.0667(18) 0.0039(13) -0.0054(16) 0.0041(14)
C35 0.117(3) 0.098(3) 0.063(2) -0.0113(19) 0.005(2) -0.008(2)
C36 0.156(8) 0.088(3) 0.060(3) -0.033(3) 0.046(4) -0.022(4)

loop_
_atom_type_symbol
_atom_type_description
_atom_type_scat_dispersion_real
_atom_type_scat_dispersion_imag
_atom_type_scat_source
C C 0.0033 0.0016 'International Tables Vol C Tables 4.2.6.8 and 6.1.1.4'
H H 0.0000 0.0000 'International Tables Vol C Tables 4.2.6.8 and 6.1.1.4'
N N 0.0061 0.0033 'International Tables Vol C Tables 4.2.6.8 and 6.1.1.4'
O O 0.0106 0.0060 'International Tables Vol C Tables 4.2.6.8 and 6.1.1.4'

loop_
_geom_angle_atom_site_label_1
_geom_angle_atom_site_label_2
_geom_angle_atom_site_label_3
_geom_angle
C16 O4 C17 116.6(2)
C34 O8 C35 117.6(2)
C1 N1 C7 116.7(2)
C1 N1 C6 120.4(2)
C7 N1 C6 111.1(2)
C16 N2 C11 122.1(2)
C16 N2 C4 129.2(2)
C11 N2 C4 108.45(18)
C19 N3 C24 120.81(19)
C19 N3 C25 117.3(2)
C24 N3 C25 112.35(18)
C34 N4 C29 121.3(2)
C34 N4 C22 129.6(2)
C29 N4 C22 108.57(18)
O1 C1 N1 121.7(3)
O1 C1 C2 121.7(3)
N1 C1 C2 116.5(2)
C1 C2 C3 108.8(2)
C1 C2 H2A 109.9
C3 C2 H2A 109.9
C1 C2 H2B 109.9
C3 C2 H2B 109.9
H2A C2 H2B 108.3
C4 C3 C10 108.4(2)
C4 C3 C2 127.7(2)
C10 C3 C2 123.8(2)
C3 C4 N2 108.5(2)
C3 C4 C5 128.7(2)
N2 C4 C5 122.42(19)
C4 C5 C6 109.80(18)
C4 C5 C9 110.80(18)
C6 C5 C9 109.6(2)
C4 C5 H5 108.9
C6 C5 H5 108.9
C9 C5 H5 108.9
N1 C6 C5 111.09(19)
N1 C6 H6A 109.4
C5 C6 H6A 109.4
N1 C6 H6B 109.4
C5 C6 H6B 109.4
H6A C6 H6B 108.0
N1 C7 C8 108.5(2)
N1 C7 H7A 110.0
C8 C7 H7A 110.0
N1 C7 H7B 110.0
C8 C7 H7B 110.0
H7A C7 H7B 108.4
C9 C8 C7 113.1(2)
C9 C8 H8A 109.0
C7 C8 H8A 109.0
C9 C8 H8B 109.0
C7 C8 H8B 109.0
H8A C8 H8B 107.8
O2 C9 C8 121.4(2)
O2 C9 C5 121.1(2)
C8 C9 C5 117.5(2)
C15 C10 C11 118.6(2)
C15 C10 C3 133.3(2)
C11 C10 C3 108.1(2)
C12 C11 C10 122.4(2)
C12 C11 N2 131.0(2)
C10 C11 N2 106.6(2)
C11 C12 C13 117.3(2)
C11 C12 H12 121.3
C13 C12 H12 121.3
C14 C13 C12 121.6(3)
C14 C13 H13 119.2
C12 C13 H13 119.2
C15 C14 C13 121.0(2)
C15 C14 H14 119.5
C13 C14 H14 119.5
C14 C15 C10 119.2(2)
C14 C15 H15 120.4
C10 C15 H15 120.4
O3 C16 O4 125.3(2)
O3 C16 N2 121.8(2)
O4 C16 N2 112.9(2)
O4 C17 C18 107.8(2)
O4 C17 H17A 110.1
C18 C17 H17A 110.1
O4 C17 H17B 110.1
C18 C17 H17B 110.1
H17A C17 H17B 108.5
C17 C18 H18A 109.5
C17 C18 H18B 109.5
H18A C18 H18B 109.5
C17 C18 H18C 109.5
H18A C18 H18C 109.5
H18B C18 H18C 109.5
O5 C19 N3 122.3(2)
O5 C19 C20 121.3(2)
N3 C19 C20 116.3(2)
C21 C20 C19 108.28(18)
C21 C20 H20A 110.0
C19 C20 H20A 110.0
C21 C20 H20B 110.0
C19 C20 H20B 110.0
H20A C20 H20B 108.4
C22 C21 C28 108.58(19)
C22 C21 C20 128.5(2)
C28 C21 C20 122.7(2)
C21 C22 N4 107.92(19)
C21 C22 C23 128.98(19)
N4 C22 C23 123.07(19)
C22 C23 C27 115.61(19)
C22 C23 C24 109.51(18)
C27 C23 C24 105.35(17)
C22 C23 H23 108.7
C27 C23 H23 108.7
C24 C23 H23 108.7
N3 C24 C23 110.69(18)
N3 C24 H24A 109.5
C23 C24 H24A 109.5
N3 C24 H24B 109.5
C23 C24 H24B 109.5
H24A C24 H24B 108.1
N3 C25 C26 108.27(17)
N3 C25 H25A 110.0
C26 C25 H25A 110.0
N3 C25 H25B 110.0
C26 C25 H25B 110.0
H25A C25 H25B 108.4
C27 C26 C25 110.4(2)
C27 C26 H26A 109.6
C25 C26 H26A 109.6
C27 C26 H26B 109.6
C25 C26 H26B 109.6
H26A C26 H26B 108.1
O6 C27 C26 121.5(2)
O6 C27 C23 121.9(2)
C26 C27 C23 116.2(2)
C29 C28 C33 119.1(2)
C29 C28 C21 108.0(2)
C33 C28 C21 132.9(2)
C30 C29 C28 121.8(2)
C30 C29 N4 131.2(2)
C28 C29 N4 106.9(2)
C31 C30 C29 117.4(3)
C31 C30 H30 121.3
C29 C30 H30 121.3
C32 C31 C30 121.5(3)
C32 C31 H31 119.3
C30 C31 H31 119.3
C33 C32 C31 121.3(3)
C33 C32 H32 119.3
C31 C32 H32 119.3
C32 C33 C28 118.8(2)
C32 C33 H33 120.6
C28 C33 H33 120.6
O7 C34 O8 124.6(3)
O7 C34 N4 123.4(3)
O8 C34 N4 112.1(2)
C36 C35 O8 110.4(3)
C36 C35 H35A 109.6
O8 C35 H35A 109.6
C36 C35 H35B 109.6
O8 C35 H35B 109.6
H35A C35 H35B 108.1
C35 C36 H36A 109.5
C35 C36 H36B 109.5
H36A C36 H36B 109.5
C35 C36 H36C 109.5
H36A C36 H36C 109.5
H36B C36 H36C 109.5

loop_
_geom_bond_atom_site_label_1
_geom_bond_atom_site_label_2
_geom_bond_distance
O1 C1 1.222(3)
O2 C9 1.202(3)
O3 C16 1.198(3)
O4 C16 1.301(3)
O4 C17 1.456(3)
O5 C19 1.224(3)
O6 C27 1.201(3)
O7 C34 1.178(3)
O8 C34 1.310(3)
O8 C35 1.455(3)
N1 C1 1.358(3)
N1 C7 1.458(3)
N1 C6 1.461(3)
N2 C16 1.389(3)
N2 C11 1.408(3)
N2 C4 1.410(3)
N3 C19 1.352(3)
N3 C24 1.455(3)
N3 C25 1.455(3)
N4 C34 1.384(3)
N4 C29 1.401(3)
N4 C22 1.420(3)
C1 C2 1.492(4)
C2 C3 1.506(3)
C2 H2A 0.9700
C2 H2B 0.9700
C3 C4 1.356(3)
C3 C10 1.423(3)
C4 C5 1.506(3)
C5 C6 1.523(3)
C5 C9 1.534(3)
C5 H5 0.9800
C6 H6A 0.9700
C6 H6B 0.9700
C7 C8 1.521(3)
C7 H7A 0.9700
C7 H7B 0.9700
C8 C9 1.507(3)
C8 H8A 0.9700
C8 H8B 0.9700
C10 C15 1.399(3)
C10 C11 1.401(3)
C11 C12 1.372(3)
C12 C13 1.382(3)
C12 H12 0.9300
C13 C14 1.379(3)
C13 H13 0.9300
C14 C15 1.365(4)
C14 H14 0.9300
C15 H15 0.9300
C17 C18 1.469(4)
C17 H17A 0.9700
C17 H17B 0.9700
C18 H18A 0.9600
C18 H18B 0.9600
C18 H18C 0.9600
C19 C20 1.519(3)
C20 C21 1.512(3)
C20 H20A 0.9700
C20 H20B 0.9700
C21 C22 1.357(3)
C21 C28 1.427(3)
C22 C23 1.498(3)
C23 C27 1.519(3)
C23 C24 1.537(3)
C23 H23 0.9800
C24 H24A 0.9700
C24 H24B 0.9700
C25 C26 1.530(3)
C25 H25A 0.9700
C25 H25B 0.9700
C26 C27 1.495(3)
C26 H26A 0.9700
C26 H26B 0.9700
C28 C29 1.397(3)
C28 C33 1.402(3)
C29 C30 1.386(3)
C30 C31 1.381(4)
C30 H30 0.9300
C31 C32 1.381(4)
C31 H31 0.9300
C32 C33 1.365(4)
C32 H32 0.9300
C33 H33 0.9300
C35 C36 1.384(5)
C35 H35A 0.9700
C35 H35B 0.9700
C36 H36A 0.9600
C36 H36B 0.9600
C36 H36C 0.9600

loop_
_geom_torsion_atom_site_label_1
_geom_torsion_atom_site_label_2
_geom_torsion_atom_site_label_3
_geom_torsion_atom_site_label_4
_geom_torsion
C7 N1 C1 O1 -25.8(4)
C6 N1 C1 O1 -165.5(2)
C7 N1 C1 C2 150.3(2)
C6 N1 C1 C2 10.6(3)
O1 C1 C2 C3 104.2(3)
N1 C1 C2 C3 -71.9(3)
C1 C2 C3 C4 50.1(3)
C1 C2 C3 C10 -124.4(3)
C10 C3 C4 N2 0.1(3)
C2 C3 C4 N2 -175.0(2)
C10 C3 C4 C5 172.5(2)
C2 C3 C4 C5 -2.7(4)
C16 N2 C4 C3 -174.1(2)
C11 N2 C4 C3 0.0(2)
C16 N2 C4 C5 12.9(4)
C11 N2 C4 C5 -172.99(19)
C3 C4 C5 C6 14.2(3)
N2 C4 C5 C6 -174.4(2)
C3 C4 C5 C9 -107.0(3)
N2 C4 C5 C9 64.4(3)
C1 N1 C6 C5 74.7(3)
C7 N1 C6 C5 -67.1(3)
C4 C5 C6 N1 -71.2(3)
C9 C5 C6 N1 50.7(3)
C1 N1 C7 C8 -78.4(3)
C6 N1 C7 C8 64.9(3)
N1 C7 C8 C9 -50.2(3)
C7 C8 C9 O2 -142.5(3)
C7 C8 C9 C5 39.7(3)
C4 C5 C9 O2 -95.3(3)
C6 C5 C9 O2 143.4(2)
C4 C5 C9 C8 82.4(3)
C6 C5 C9 C8 -38.9(3)
C4 C3 C10 C15 -179.1(2)
C2 C3 C10 C15 -3.7(4)
C4 C3 C10 C11 -0.2(3)
C2 C3 C10 C11 175.2(2)
C15 C10 C11 C12 -1.5(3)
C3 C10 C11 C12 179.4(2)
C15 C10 C11 N2 179.3(2)
C3 C10 C11 N2 0.2(2)
C16 N2 C11 C12 -4.6(4)
C4 N2 C11 C12 -179.2(2)
C16 N2 C11 C10 174.5(2)
C4 N2 C11 C10 -0.1(2)
C10 C11 C12 C13 0.1(4)
N2 C11 C12 C13 179.1(2)
C11 C12 C13 C14 1.4(4)
C12 C13 C14 C15 -1.5(4)
C13 C14 C15 C10 0.1(4)
C11 C10 C15 C14 1.4(3)
C3 C10 C15 C14 -179.8(2)
C17 O4 C16 O3 4.6(4)
C17 O4 C16 N2 -175.7(2)
C11 N2 C16 O3 32.7(4)
C4 N2 C16 O3 -154.0(3)
C11 N2 C16 O4 -147.0(2)
C4 N2 C16 O4 26.3(4)
C16 O4 C17 C18 177.0(3)
C24 N3 C19 O5 -171.2(2)
C25 N3 C19 O5 -27.5(3)
C24 N3 C19 C20 4.4(3)
C25 N3 C19 C20 148.2(2)
O5 C19 C20 C21 107.5(3)
N3 C19 C20 C21 -68.1(3)
C19 C20 C21 C22 48.5(3)
C19 C20 C21 C28 -126.5(2)
C28 C21 C22 N4 0.0(2)
C20 C21 C22 N4 -175.6(2)
C28 C21 C22 C23 178.0(2)
C20 C21 C22 C23 2.4(4)
C34 N4 C22 C21 -171.0(2)
C29 N4 C22 C21 1.2(2)
C34 N4 C22 C23 10.8(3)
C29 N4 C22 C23 -176.92(19)
C21 C22 C23 C27 -111.4(3)
N4 C22 C23 C27 66.3(3)
C21 C22 C23 C24 7.4(3)
N4 C22 C23 C24 -174.92(18)
C19 N3 C24 C23 79.4(3)
C25 N3 C24 C23 -66.0(2)
C22 C23 C24 N3 -68.3(2)
C27 C23 C24 N3 56.6(2)
C19 N3 C25 C26 -84.9(2)
C24 N3 C25 C26 61.7(2)
N3 C25 C26 C27 -53.0(3)
C25 C26 C27 O6 -120.8(3)
C25 C26 C27 C23 52.4(3)
C22 C23 C27 O6 -118.2(3)
C24 C23 C27 O6 120.8(3)
C22 C23 C27 C26 68.6(3)
C24 C23 C27 C26 -52.4(3)
C22 C21 C28 C29 -1.3(2)
C20 C21 C28 C29 174.6(2)
C22 C21 C28 C33 -179.4(2)
C20 C21 C28 C33 -3.5(4)
C33 C28 C29 C30 0.1(3)
C21 C28 C29 C30 -178.3(2)
C33 C28 C29 N4 -179.54(19)
C21 C28 C29 N4 2.0(2)
C34 N4 C29 C30 -8.6(4)
C22 N4 C29 C30 178.4(2)
C34 N4 C29 C28 171.0(2)
C22 N4 C29 C28 -2.0(2)
C28 C29 C30 C31 0.1(3)
N4 C29 C30 C31 179.7(2)
C29 C30 C31 C32 -0.7(4)
C30 C31 C32 C33 1.0(4)
C31 C32 C33 C28 -0.7(4)
C29 C28 C33 C32 0.2(3)
C21 C28 C33 C32 178.1(2)
C35 O8 C34 O7 2.1(5)
C35 O8 C34 N4 -178.9(2)
C29 N4 C34 O7 17.6(4)
C22 N4 C34 O7 -171.0(3)
C29 N4 C34 O8 -161.4(2)
C22 N4 C34 O8 10.0(3)
C34 O8 C35 C36 169.9(4)
